data_2008868
loop_
_publ_author_name
'Atakol, Orhan'
'Ar\?ic\?i, Cengiz'
'Tahir, M. Nawaz'
'Kenar, Adnan'
'\"Ulk\"u, Din\,cer'

_publ_section_title {[\m-<i>N</i>,<i>N</i>'-Bis(salicylidene)-1,3-propanediaminato]-copper(II)}dichloromercury(II)
_journal_issue 9
_journal_name_full 'Acta Crystallographica Section C'
_journal_page_first 1416
_journal_page_last 1418
_journal_paper_doi 10.1107/S0108270199007076
_journal_volume 55
_journal_year 1999
_chemical_formula_iupac '[Cu Hg Cl2 (C17 H16 N2 O2)]'
_chemical_formula_moiety 'C17 H16 Cl2 Cu Hg N2 O2 '
_chemical_formula_sum 'C17 H16 Cl2 Cu Hg N2 O2'
_chemical_formula_weight 615.37
_space_group_IT_number 2
_symmetry_cell_setting triclinic
_symmetry_space_group_name_Hall '-P 1'
_symmetry_space_group_name_H-M 'P -1'
_atom_type_scat_source IntTabIV
_cell_angle_alpha 95.977(2)
_cell_angle_beta 106.464(3)
_cell_angle_gamma 107.763(2)
_cell_formula_units_Z 2
_cell_length_a 8.9427(12)
_cell_length_b 9.4190(13)
_cell_length_c 11.9415(12)
_cell_measurement_reflns_used 25
_cell_measurement_temperature 295
_cell_measurement_theta_max 20.89
_cell_measurement_theta_min 11.61
_cell_volume 898.4(2)
_computing_data_collection 'CAD-4 EXPRESS (Enraf-Nonius, 1993)'
_computing_data_reduction 'MolEN (Fair, 1990)'
_computing_molecular_graphics 'PLATON (Spek, 1999)'
_computing_publication_material MolEN
_computing_structure_refinement 'LSFM in MolEN'
_computing_structure_solution 'SIR in MolEN'
_diffrn_measurement_device 'Enraf-Nonius CAD-4'
_diffrn_measurement_method \w/2\q
_diffrn_radiation_type MoK\a
_diffrn_radiation_wavelength 0.71073
_diffrn_reflns_av_R_equivalents 0.010
_diffrn_reflns_limit_h_max 10
_diffrn_reflns_limit_h_min -10
_diffrn_reflns_limit_k_max 11
_diffrn_reflns_limit_k_min -11
_diffrn_reflns_limit_l_max 0
_diffrn_reflns_limit_l_min -14
_diffrn_reflns_number 3327
_diffrn_reflns_theta_max 25.02
_diffrn_standards_decay_% -1.47
_diffrn_standards_interval_time 120
_diffrn_standards_number 3
_exptl_absorpt_coefficient_mu 10.04
_exptl_absorpt_correction_T_max 0.285
_exptl_absorpt_correction_T_min 0.103
_exptl_absorpt_correction_type 'empirical \y scan'
_exptl_absorpt_process_details '(Fair, 1990)'
_exptl_crystal_colour green
_exptl_crystal_density_diffrn 2.275
_exptl_crystal_density_method 'not measured'
_exptl_crystal_description pinakoid
_exptl_crystal_size_max 0.350
_exptl_crystal_size_mid 0.200
_exptl_crystal_size_min 0.125
_refine_diff_density_max 0.69
_refine_diff_density_min -0.21
_refine_ls_extinction_method none
_refine_ls_goodness_of_fit_ref 0.94
_refine_ls_hydrogen_treatment constr
_refine_ls_number_parameters 226
_refine_ls_number_reflns 2687
_refine_ls_R_factor_gt 0.019
_refine_ls_shift/su_max <0.001
_refine_ls_structure_factor_coef F
_refine_ls_weighting_details 'w = 1/\s^2^(F)'
_refine_ls_weighting_scheme calc
_refine_ls_wR_factor_ref 0.025
_reflns_number_gt 2687
_reflns_number_total 3159
_reflns_observed_criterion I>3\s(I)
_cod_data_source_file bm1333.cif
_cod_data_source_block CUCLHG
_cod_depositor_comments
;
The following automatic conversions were performed:

'_refine_ls_weighting_scheme' value 'w = 1/\s^2^(F)' was changed to
'calc'. New tag '_refine_ls_weighting_details' was created. The value
of the new tag was set to 'w = 1/\s^2^(F)'.

Automatic conversion script
Id: cif_fix_values 3143 2015-03-26 13:38:13Z robertas 
;
_cod_original_formula_sum 'C17 H16 Cl2 Cu Hg N2 O2 '
_cod_database_code 2008868

loop_
_symmetry_equiv_pos_as_xyz
x,y,z
-x,-y,-z

loop_
_atom_site_aniso_label
_atom_site_aniso_U_11
_atom_site_aniso_U_22
_atom_site_aniso_U_33
_atom_site_aniso_U_12
_atom_site_aniso_U_13
_atom_site_aniso_U_23
_atom_site_aniso_type_symbol
Hg 0.03869(6) 0.03411(6) 0.04909(8) 0.01353(5) 0.00930(6) 0.01137(6) Hg
Cu 0.0346(2) 0.0288(2) 0.0414(2) 0.01130(10) 0.0101(2) 0.0080(2) Cu
Cl1 0.0442(5) 0.0609(6) 0.0542(6) 0.0121(4) 0.0139(4) 0.0108(5) Cl
Cl2 0.0606(7) 0.0785(7) 0.0689(6) 0.0155(6) 0.0193(5) 0.0378(5) Cl
O1 0.0330(10) 0.0300(10) 0.052(2) 0.0090(9) -0.0010(10) 0.0060(10) O
O2 0.0320(10) 0.0350(10) 0.064(2) 0.0140(9) 0.0070(10) 0.0110(10) O
N1 0.040(2) 0.0330(10) 0.047(2) 0.0100(10) 0.0120(10) 0.0080(10) N
N2 0.055(2) 0.0340(10) 0.039(2) 0.0170(10) 0.0170(10) 0.0110(10) N
C1 0.037(2) 0.038(2) 0.034(2) 0.0150(10) 0.0100(10) 0.0050(10) C
C2 0.045(2) 0.038(2) 0.048(2) 0.0140(10) 0.003(2) 0.005(2) C
C3 0.052(2) 0.053(2) 0.042(2) 0.025(2) 0.008(2) 0.012(2) C
C4 0.040(2) 0.069(2) 0.041(2) 0.021(2) 0.002(2) 0.007(2) C
C5 0.036(2) 0.057(2) 0.041(2) 0.013(2) 0.006(2) 0.001(2) C
C6 0.035(2) 0.039(2) 0.039(2) 0.0110(10) 0.0140(10) 0.003(2) C
C7 0.038(2) 0.040(2) 0.047(2) 0.004(2) 0.014(2) -0.001(2) C
C8 0.052(2) 0.033(2) 0.083(3) 0.003(2) 0.015(2) 0.013(2) C
C9 0.075(3) 0.046(2) 0.080(3) 0.019(2) 0.043(2) 0.028(2) C
C10 0.071(3) 0.043(2) 0.066(2) 0.020(2) 0.025(2) 0.027(2) C
C11 0.055(2) 0.043(2) 0.044(2) 0.0270(10) 0.012(2) 0.013(2) C
C12 0.045(2) 0.042(2) 0.036(2) 0.0210(10) 0.0090(10) 0.006(2) C
C13 0.056(2) 0.062(2) 0.055(2) 0.0370(10) 0.014(2) 0.015(2) C
C14 0.045(2) 0.077(2) 0.058(3) 0.035(2) 0.014(2) 0.009(2) C
C15 0.037(2) 0.060(2) 0.055(2) 0.016(2) 0.015(2) 0.008(2) C
C16 0.043(2) 0.041(2) 0.054(2) 0.013(2) 0.008(2) 0.006(2) C
C17 0.036(2) 0.046(2) 0.034(2) 0.0210(10) 0.0010(10) 0.002(2) C

loop_
_atom_site_label
_atom_site_fract_x
_atom_site_fract_y
_atom_site_fract_z
_atom_site_U_iso_or_equiv
_atom_site_thermal_displace_type
_atom_site_calc_flag
_atom_site_calc_attached_atom
_atom_site_type_symbol
Hg 0.13612(2) 0.11173(2) 0.684180(10) 0.04140(10) Ueq . . Hg
Cu 0.32209(5) 0.51290(5) 0.75555(4) 0.03540(10) Ueq . . Cu
Cl1 0.21380(10) 0.10950(10) 0.51260(10) 0.0553(3) Ueq . . Cl
Cl2 0.0564(2) 0.0041(2) 0.83420(10) 0.0702(4) Ueq . . Cl
O1 0.3842(3) 0.3444(3) 0.8024(3) 0.0424(8) Ueq . . O
O2 0.1035(3) 0.3582(3) 0.6979(3) 0.0451(8) Ueq . . O
N1 0.5501(4) 0.6576(4) 0.8367(3) 0.0413(10) Ueq . . N
N2 0.2335(4) 0.6571(4) 0.6727(3) 0.0418(10) Ueq . . N
C1 0.5218(5) 0.3444(4) 0.8802(3) 0.0365(12) Ueq . . C
C2 0.5363(5) 0.2079(5) 0.9114(4) 0.0469(12) Ueq . . C
C3 0.6783(5) 0.2051(5) 0.9909(4) 0.0489(12) Ueq . . C
C4 0.8145(5) 0.3377(6) 1.0464(4) 0.0525(12) Ueq . . C
C5 0.8053(5) 0.4727(5) 1.0189(4) 0.0477(12) Ueq . . C
C6 0.6614(5) 0.4805(4) 0.9366(3) 0.0382(12) Ueq . . C
C7 0.6658(5) 0.6249(5) 0.9081(4) 0.0466(12) Ueq . . C
C8 0.5929(6) 0.8158(5) 0.8194(5) 0.0605(14) Ueq . . C
C9 0.5223(6) 0.8203(5) 0.6909(4) 0.0625(16) Ueq . . C
C10 0.3422(6) 0.7987(5) 0.6524(4) 0.0583(14) Ueq . . C
C11 0.0790(5) 0.6398(5) 0.6371(4) 0.0456(12) Ueq . . C
C12 -0.0590(5) 0.5146(4) 0.6439(4) 0.0408(12) Ueq . . C
C13 -0.2156(5) 0.5308(5) 0.6167(4) 0.0545(12) Ueq . . C
C14 -0.3514(5) 0.4175(6) 0.6223(4) 0.0578(14) Ueq . . C
C15 -0.3329(5) 0.2871(5) 0.6561(4) 0.0513(12) Ueq . . C
C16 -0.1812(5) 0.2668(5) 0.6809(4) 0.0486(12) Ueq . . C
C17 -0.0406(5) 0.3809(4) 0.6756(4) 0.0400(12) Ueq . . C
H2 0.445 0.115 0.875 0.0608 Uiso . . H
H3 0.683 0.110 1.009 0.0633 Uiso . . H
H4 0.912 0.335 1.103 0.0684 Uiso . . H
H5 0.898 0.564 1.056 0.0621 Uiso . . H
H7 0.767 0.708 0.948 0.0583 Uiso . . H
H11 0.051 0.718 0.602 0.0595 Uiso . . H
H13 -0.227 0.622 0.594 0.0709 Uiso . . H
H14 -0.457 0.429 0.602 0.0735 Uiso . . H
H15 -0.426 0.210 0.663 0.0684 Uiso . . H
H16 -0.171 0.175 0.703 0.0621 Uiso . . H
H81 0.706 0.860 0.849 0.0798 Uiso . . H
H82 0.535 0.872 0.859 0.0798 Uiso . . H
H91 0.554 0.743 0.638 0.0798 Uiso . . H
H92 0.587 0.923 0.689 0.0798 Uiso . . H
H101 0.324 0.881 0.695 0.0773 Uiso . . H
H102 0.312 0.810 0.571 0.0773 Uiso . . H

loop_
_geom_angle_atom_site_label_1
_geom_angle_atom_site_label_2
_geom_angle_atom_site_label_3
_geom_angle
_geom_angle_publ_flag
Cl1 Hg Cl2 154.44(5) yes
Cl1 Hg O1 93.56(8) yes
Cl1 Hg O2 97.99(9) yes
Cl2 Hg O1 101.97(8) yes
Cl2 Hg O2 107.25(9) yes
O1 Hg O2 61.25(9) yes
O1 Cu O2 81.70(10) yes
O1 Cu N1 91.90(10) yes
O1 Cu N2 167.60(10) yes
O2 Cu N1 171.20(10) yes
O2 Cu N2 90.70(10) yes
N1 Cu N2 96.60(10) yes
Hg O1 Cu 104.70(10) yes
Hg O1 C1 125.7(2) no
Cu O1 C1 129.7(2) no
Hg O2 Cu 108.10(10) yes
Hg O2 C17 125.4(2) no
Cu O2 C17 126.5(2) no
Cu N1 C7 124.1(3) no
Cu N1 C8 119.3(3) no
C7 N1 C8 116.6(3) no
Cu N2 C10 122.7(3) no
Cu N2 C11 123.1(3) no
C10 N2 C11 114.0(4) no
O1 C1 C2 120.8(3) no
O1 C1 C6 122.0(4) no
C2 C1 C6 117.1(3) no
C1 C2 C3 121.8(3) no
C1 C2 H2 118.9 no
C3 C2 H2 119.4 no
C2 C3 C4 121.3(5) no
C2 C3 H3 119.1 no
C4 C3 H3 119.6 no
C3 C4 C5 118.8(4) no
C3 C4 H4 120.4 no
C5 C4 H4 120.8 no
C4 C5 C6 121.8(3) no
C4 C5 H5 119.5 no
C6 C5 H5 118.8 no
C1 C6 C5 119.3(4) no
C1 C6 C7 122.6(3) no
C5 C6 C7 118.1(3) no
N1 C7 C6 128.4(3) no
N1 C7 H7 115.8 no
C6 C7 H7 115.8 no
N1 C8 C9 111.0(3) no
N1 C8 H81 107.5 no
N1 C8 H82 110.5 no
C9 C8 H81 112.8 no
C9 C8 H82 102.7 no
H81 C8 H82 112.4 no
C8 C9 C10 113.4(5) no
C8 C9 H91 108.6 no
C8 C9 H92 101.4 no
C10 C9 H91 114.6 no
C10 C9 H92 110.4 no
H91 C9 H92 107.4 no
N2 C10 C9 115.2(4) no
N2 C10 H101 105.9 no
N2 C10 H102 114.3 no
C9 C10 H101 110.5 no
C9 C10 H102 106.1 no
H101 C10 H102 104.5 no
N2 C11 C12 127.8(4) no
N2 C11 H11 116.0 no
C12 C11 H11 116.1 no
C11 C12 C13 117.9(4) no
C11 C12 C17 122.3(4) no
C13 C12 C17 119.8(4) no
C12 C13 C14 121.0(5) no
C12 C13 H13 119.1 no
C14 C13 H13 119.9 no
C13 C14 C15 119.3(5) no
C13 C14 H14 119.9 no
C15 C14 H14 120.8 no
C14 C15 C16 120.9(4) no
C14 C15 H15 119.3 no
C16 C15 H15 119.8 no
C15 C16 C17 120.8(4) no
C15 C16 H16 120.0 no
C17 C16 H16 119.2 no
O2 C17 C12 122.0(4) no
O2 C17 C16 119.9(4) no
C12 C17 C16 118.1(4) no

loop_
_geom_bond_atom_site_label_1
_geom_bond_atom_site_label_2
_geom_bond_site_symmetry_1
_geom_bond_site_symmetry_2
_geom_bond_distance
_geom_bond_publ_flag
Cu Hg . . 3.5301(8) yes
Hg Cl1 . . 2.3430(10) yes
Hg Cl2 . . 2.325(2) yes
Hg O1 . . 2.516(2) yes
Hg O2 . . 2.421(3) yes
Cu O1 . . 1.920(3) yes
Cu O2 . . 1.926(2) yes
Cu N1 . . 1.966(3) yes
Cu N2 . . 1.986(4) yes
O1 C1 . . 1.315(5) no
O2 C17 . . 1.327(5) no
N1 C7 . . 1.281(6) no
N1 C8 . . 1.473(6) no
N2 C10 . . 1.480(6) no
N2 C11 . . 1.277(6) no
C1 C2 . . 1.408(6) no
C1 C6 . . 1.423(4) no
C2 C3 . . 1.363(6) no
C2 H2 . . 0.950 no
C3 C4 . . 1.387(5) no
C3 H3 . . 0.950 no
C4 C5 . . 1.366(7) no
C4 H4 . . 0.950 no
C5 C6 . . 1.409(6) no
C5 H5 . . 0.950 no
C6 C7 . . 1.428(6) no
C7 H7 . . 0.950 no
C8 C9 . . 1.496(7) no
C8 H81 . . 0.910 no
C8 H82 . . 1.013 no
C9 C10 . . 1.486(8) no
C9 H91 . . 1.065 no
C9 H92 . . 0.969 no
C10 H101 . . 0.957 no
C10 H102 . . 0.960 no
C11 C12 . . 1.452(6) no
C11 H11 . . 0.950 no
C12 C13 . . 1.404(7) no
C12 C17 . . 1.395(6) no
C13 C14 . . 1.374(6) no
C13 H13 . . 0.950 no
C14 C15 . . 1.374(8) no
C14 H14 . . 0.950 no
C15 C16 . . 1.381(7) no
C15 H15 . . 0.950 no
C16 C17 . . 1.406(6) no
C16 H16 . . 0.950 no

loop_
_geom_torsion_atom_site_label_1
_geom_torsion_atom_site_label_2
_geom_torsion_atom_site_label_3
_geom_torsion_atom_site_label_4
_geom_torsion
_geom_torsion_publ_flag
Cl1 Hg O1 Cu 82.30(10) no
Cl1 Hg O1 C1 -99.2(3) no
Cl2 Hg O1 Cu -118.10(10) no
Cl2 Hg O1 C1 60.4(3) no
O2 Hg O1 Cu -14.90(10) no
O2 Hg O1 C1 163.7(3) no
Cl1 Hg O2 Cu -74.60(10) no
Cl1 Hg O2 C17 108.7(3) no
Cl2 Hg O2 Cu 109.50(10) no
Cl2 Hg O2 C17 -67.2(3) no
O1 Hg O2 Cu 15.10(10) no
O1 Hg O2 C17 -161.6(3) no
O2 Cu O1 Hg 16.60(10) no
O2 Cu O1 C1 -161.9(4) no
N1 Cu O1 Hg -169.60(10) no
N1 Cu O1 C1 11.9(4) no
N2 Cu O1 Hg -36.4(7) no
N2 Cu O1 C1 145.2(6) no
O1 Cu O2 Hg -17.60(10) no
O1 Cu O2 C17 159.0(3) no
N1 Cu O2 Hg -62.30(10) no
N1 Cu O2 C17 114.3(9) no
N2 Cu O2 Hg 152.6(2) no
N2 Cu O2 C17 -30.9(3) no
O1 Cu N1 C7 -10.8(4) no
O1 Cu N1 C8 171.4(3) no
O2 Cu N1 C7 33.40(10) no
O2 Cu N1 C8 -144.4(8) no
N2 Cu N1 C7 178.3(4) no
O1 Cu N2 C10 -112.8(7) no
O1 Cu N2 C11 70.5(8) no
O2 Cu N2 C10 -165.0(3) no
O2 Cu N2 C11 18.3(3) no
N1 Cu N2 C10 20.1(3) no
N1 Cu N2 C11 -156.6(3) no
Hg O1 C1 C2 -5.1(5) no
Hg O1 C1 C6 175.1(3) no
Cu O1 C1 C2 173.1(3) no
Cu O1 C1 C6 -6.7(6) no
Hg O2 C17 C12 -156.9(3) no
Hg O2 C17 C16 21.7(5) no
Cu O2 C17 C12 27.1(5) no
Cu O2 C17 C16 -154.4(3) no
Cu N1 C7 C6 5.5(7) no
Cu N1 C7 H7 -173.8(3) no
C8 N1 C7 C6 -176.7(4) no
C8 N1 C7 H7 4.08 no
Cu N1 C8 C9 -44.0(6) no
Cu N1 C8 H81 -167.78 no
Cu N1 C8 H82 69.26 no
C7 N1 C8 C9 138.1(5) no
C7 N1 C8 H81 14.28 no
C7 N1 C8 H82 -108.68 no
Cu N2 C10 C9 4.2(5) no
Cu N2 C10 H101 -118.20 no
Cu N2 C10 H102 127.35 no
C11 N2 C10 C9 -178.9(4) no
C11 N2 C10 H101 58.76 no
C11 N2 C10 H102 -55.69 no
Cu N2 C11 H11 176.93 no
C10 N2 C11 C12 -179.9(4) no
O1 C1 C2 C3 179.4(4) no
C6 C1 C2 H2 179.66 no
O1 C1 C6 C5 -179.8(4) no
C2 C1 C6 C7 176.6(4) no
C1 C2 C3 H3 -179.16 no
H2 C2 C3 C4 -179.4(5) no
C2 C3 C4 H4 178.53 no
H3 C3 C4 C5 179.42 no
C3 C4 C5 H5 -179.35 no
H4 C4 C5 C6 -179.00 no
C4 C5 C6 C7 -176.6(4) no
H5 C5 C6 C1 179.57 no
C1 C6 C7 H7 -176.80 no
C5 C6 C7 N1 -179.7(5) no
N1 C8 C9 C10 79.0(5) no
N1 C8 C9 H91 -49.66 no
N1 C8 C9 H92 -162.64 no
H81 C8 C9 C10 -160.22 no
H81 C8 C9 H91 71.09 no
H81 C8 C9 H92 -41.89 no
H82 C8 C9 C10 -39.05 no
H82 C8 C9 H91 -167.74 no
H82 C8 C9 H92 79.28 no
C8 C9 C10 N2 -56.1(6) no
C8 C9 C10 H101 63.73 no
C8 C9 C10 H102 176.40 no
H91 C9 C10 N2 69.43 no
H91 C9 C10 H101 -170.71 no
H91 C9 C10 H102 -58.05 no
H92 C9 C10 N2 -169.12 no
H92 C9 C10 H101 -49.26 no
H92 C9 C10 H102 63.40 no
N2 C11 C12 C13 170.0(4) no
N2 C11 C12 C17 -10.3(7) no
H11 C11 C12 C13 -9.87 no
H11 C11 C12 C17 169.78 no
C11 C12 C13 C14 -179.4(4) no
C17 C12 C13 H13 -179.30 no
C11 C12 C17 C16 179.3(4) no
C13 C12 C17 O2 177.6(4) no
C12 C13 C14 H14 -178.76 no
H13 C13 C14 C15 -179.22 no
C13 C14 C15 H15 177.91 no
H14 C14 C15 C16 177.36 no
C14 C15 C16 H16 -178.96 no
H15 C15 C16 C17 -177.98 no
C15 C16 C17 O2 -179.0(4) no
H16 C16 C17 C12 -179.55 no
